data_1010987
loop_
_publ_author_name
'Naray-Szabo, S'
'Taylor, W H'
'Jackson, W W'

_publ_section_title 'The Structure of Cyanite'
_journal_coden_ASTM ZEKGAX
_journal_name_full
;
Zeitschrift fuer Kristallographie, Kristallgeometrie, Kristallphysik,
Kristallchemie (-144,1977)
;
_journal_page_first 117
_journal_page_last 130
_journal_volume 71
_journal_year 1929
_chemical_formula_structural 'Al2 O (Si O4)'
_chemical_formula_sum 'Al2 O5 Si'
_chemical_name_mineral Kyanite
_chemical_name_systematic 'Dialuminium oxide silicate'
_space_group_IT_number 2
_symmetry_cell_setting triclinic
_symmetry_Int_Tables_number 2
_symmetry_space_group_name_Hall '-P 1'
_symmetry_space_group_name_H-M 'P -1'
_cell_angle_alpha 90.09
_cell_angle_beta 101.03
_cell_angle_gamma 105.74
_cell_formula_units_Z 4
_cell_length_a 7.09(2)
_cell_length_b 7.72(4)
_cell_length_c 5.56(2)
_cell_volume 287.0
_exptl_crystal_density_meas 3.67
_cod_database_code 1010987

loop_
_symmetry_equiv_pos_as_xyz
x,y,z
-x,-y,-z

loop_
_atom_site_label
_atom_site_type_symbol
_atom_site_symmetry_multiplicity
_atom_site_Wyckoff_symbol
_atom_site_fract_x
_atom_site_fract_y
_atom_site_fract_z
_atom_site_occupancy
_atom_site_attached_hydrogens
_atom_site_calc_flag
O1 O2- 2 i 0.38 0.34 0.35 1. 0 d
O2 O2- 2 i 0.38 -0.16 0.35 1. 0 d
O3 O2- 2 i 0.22 0.07 -0.45 1. 0 d
O4 O2- 2 i 0.22 -0.47 -0.45 1. 0 d
O5 O2- 2 i 0.38 0.34 -0.15 1. 0 d
O6 O2- 2 i 0.38 -0.16 -0.15 1. 0 d
O7 O2- 2 i 0.22 0.07 0.05 1. 0 d
O8 O2- 2 i 0.22 -0.47 0.05 1. 0 d
O9 O2- 2 i 0. 0.25 0.25 1. 0 d
O10 O2- 2 i 0. 0.25 -0.25 1. 0 d
Si1 Si4+ 2 i 0.2 0.42 -0.2 1. 0 d
Si2 Si4+ 2 i 0.2 0.18 0.3 1. 0 d
Al1 Al3+ 2 i 0.19 -0.21 0.05 1. 0 d
Al2 Al3+ 2 i 0.19 -0.21 0.45 1. 0 d
Al3 Al3+ 2 i 0.39 0.09 -0.17 1. 0 d
Al4 Al3+ 2 i 0.39 -0.41 0.33 1. 0 d

loop_
_atom_type_symbol
_atom_type_oxidation_number
O2- -2.000
Si4+ 4.000
Al3+ 3.000
